data_4120396
loop_
_publ_author_name
'Christian Reus'
'Sabine Weidlich'
'Michael Bolte'
'Hans-Wolfram Lerner'
'Matthias Wagner'

_publ_section_title
;
 C-Functionalized, Air- and Water-Stable
 9,10-Dihydro-9,10-diboraanthracenes: Efficient Blue to Red Emitting
 Luminophores
;
_journal_name_full 'Journal of the American Chemical Society'
_journal_page_first 12892
_journal_page_last 12907
_journal_paper_doi 10.1021/ja406766e
_journal_volume 135
_journal_year 2013
_chemical_formula_moiety 'C46 H38 B2 S4'
_chemical_formula_sum 'C46 H38 B2 S4'
_chemical_formula_weight 740.62
_chemical_name_systematic
; 
 ? 
;
_space_group_IT_number 2
_symmetry_cell_setting triclinic
_symmetry_space_group_name_Hall '-P 1'
_symmetry_space_group_name_H-M 'P -1'
_atom_sites_solution_hydrogens geom
_atom_sites_solution_primary direct
_atom_sites_solution_secondary difmap
_audit_creation_method SHELXL-97
_cell_angle_alpha 105.397(12)
_cell_angle_beta 95.611(14)
_cell_angle_gamma 97.723(14)
_cell_formula_units_Z 2
_cell_length_a 12.195(2)
_cell_length_b 12.964(2)
_cell_length_c 13.539(2)
_cell_measurement_reflns_used 10905
_cell_measurement_temperature 173(2)
_cell_measurement_theta_max 25.93
_cell_measurement_theta_min 3.3
_cell_volume 2024.9(6)
_computing_cell_refinement 'X-Area (Stoe & Cie, 2001)'
_computing_data_collection 'X-Area (Stoe & Cie, 2001)'
_computing_data_reduction 'X-Area (Stoe & Cie, 2001)'
_computing_molecular_graphics 'XP in SHELXTL-Plus (Sheldrick, 1991)'
_computing_publication_material SHELXL97
_computing_structure_refinement 'SHELXL97 (Sheldrick, 2008) '
_computing_structure_solution 'SHELXS97 (Sheldrick, 2008) '
_diffrn_ambient_temperature 173(2)
_diffrn_measured_fraction_theta_full 0.995
_diffrn_measured_fraction_theta_max 0.995
_diffrn_measurement_device_type 'STOE IPDS II two-circle-diffractometer'
_diffrn_measurement_method \w
_diffrn_radiation_monochromator 'Genix 3D multilayer optics'
_diffrn_radiation_source 'Genix 3D I\mS microfocus x-ray source'
_diffrn_radiation_type MoK\a
_diffrn_radiation_wavelength 0.71073
_diffrn_reflns_av_R_equivalents 0.1110
_diffrn_reflns_av_sigmaI/netI 0.1611
_diffrn_reflns_limit_h_max 14
_diffrn_reflns_limit_h_min -13
_diffrn_reflns_limit_k_max 15
_diffrn_reflns_limit_k_min -15
_diffrn_reflns_limit_l_max 16
_diffrn_reflns_limit_l_min -16
_diffrn_reflns_number 21691
_diffrn_reflns_theta_full 25.00
_diffrn_reflns_theta_max 25.03
_diffrn_reflns_theta_min 3.37
_diffrn_standards_number 0
_exptl_absorpt_coefficient_mu 0.266
_exptl_absorpt_correction_T_max 0.9790
_exptl_absorpt_correction_T_min 0.8896
_exptl_absorpt_correction_type multi-scan
_exptl_absorpt_process_details 'X-Area (Stoe & Cie, 2001)'
_exptl_crystal_colour yellow
_exptl_crystal_density_diffrn 1.215
_exptl_crystal_description needle
_exptl_crystal_F_000 776
_exptl_crystal_size_max 0.45
_exptl_crystal_size_mid 0.10
_exptl_crystal_size_min 0.08
_refine_diff_density_max 0.624
_refine_diff_density_min -0.421
_refine_diff_density_rms 0.065
_refine_ls_extinction_method none
_refine_ls_goodness_of_fit_ref 0.979
_refine_ls_hydrogen_treatment constr
_refine_ls_matrix_type full
_refine_ls_number_parameters 477
_refine_ls_number_reflns 7122
_refine_ls_number_restraints 0
_refine_ls_restrained_S_all 0.979
_refine_ls_R_factor_all 0.1688
_refine_ls_R_factor_gt 0.0815
_refine_ls_shift/su_max 0.000
_refine_ls_shift/su_mean 0.000
_refine_ls_structure_factor_coef Fsqd
_refine_ls_weighting_details 'calc w=1/[\s^2^(Fo^2^)+(0.0771P)^2^] where P=(Fo^2^+2Fc^2^)/3'
_refine_ls_weighting_scheme calc
_refine_ls_wR_factor_gt 0.1610
_refine_ls_wR_factor_ref 0.1917
_reflns_number_gt 3609
_reflns_number_total 7122
_reflns_threshold_expression >2\s(I)
_cod_data_source_file ja406766e_si_001_06.cif
_cod_data_source_block wa1423
_cod_original_cell_volume 2024.9(5)
_cod_database_code 4120396

loop_
_symmetry_equiv_pos_as_xyz
'x, y, z'
'-x, -y, -z'

loop_
_atom_site_label
_atom_site_type_symbol
_atom_site_fract_x
_atom_site_fract_y
_atom_site_fract_z
_atom_site_U_iso_or_equiv
_atom_site_adp_type
_atom_site_occupancy
_atom_site_symmetry_multiplicity
_atom_site_calc_flag
_atom_site_refinement_flags
_atom_site_disorder_assembly
_atom_site_disorder_group
B1 B 0.5209(5) 0.5897(4) 0.4482(4) 0.0272(13) Uani 1 1 d . . .
C1 C 0.5335(5) 0.6145(4) 0.5695(3) 0.0254(11) Uani 1 1 d . . .
C2 C 0.5637(4) 0.7210(3) 0.6309(3) 0.0241(11) Uani 1 1 d . . .
H2 H 0.5761 0.7771 0.5982 0.029 Uiso 1 1 calc R . .
C3 C 0.5766(4) 0.7495(4) 0.7402(3) 0.0249(11) Uani 1 1 d . . .
C4 C 0.5578(5) 0.6663(4) 0.7872(3) 0.0318(13) Uani 1 1 d . . .
C5 C 0.5251(5) 0.5596(4) 0.7257(3) 0.0308(13) Uani 1 1 d . . .
H5 H 0.5101 0.5039 0.7585 0.037 Uiso 1 1 calc R . .
C6 C 0.5133(5) 0.5310(3) 0.6178(3) 0.0252(11) Uani 1 1 d . . .
C11 C 0.6105(5) 0.8663(4) 0.7949(3) 0.0299(12) Uani 1 1 d . . .
S11 S 0.54631(15) 0.93238(11) 0.89532(10) 0.0447(4) Uani 1 1 d . . .
C12 C 0.6169(7) 1.0557(4) 0.8958(4) 0.0542(19) Uani 1 1 d . . .
H12 H 0.6082 1.1227 0.9417 0.065 Uiso 1 1 calc R . .
C13 C 0.6855(7) 1.0470(4) 0.8244(4) 0.061(2) Uani 1 1 d . . .
H13 H 0.7322 1.1072 0.8145 0.073 Uiso 1 1 calc R . .
C14 C 0.6814(6) 0.9405(4) 0.7660(4) 0.0402(14) Uani 1 1 d . . .
H14 H 0.7241 0.9209 0.7109 0.048 Uiso 1 1 calc R . .
C21 C 0.5711(6) 0.6879(4) 0.9019(3) 0.0475(19) Uani 1 1 d . . .
S21 S 0.4653(2) 0.64404(15) 0.96251(12) 0.0807(7) Uani 1 1 d . . .
C22 C 0.5429(10) 0.6950(6) 1.0802(4) 0.082(3) Uani 1 1 d . . .
H22 H 0.5163 0.6910 1.1430 0.098 Uiso 1 1 calc R . .
C23 C 0.6487(10) 0.7430(7) 1.0748(4) 0.086(3) Uani 1 1 d . . .
H23 H 0.7041 0.7749 1.1335 0.103 Uiso 1 1 calc R . .
C24 C 0.6662(7) 0.7396(5) 0.9723(3) 0.058(2) Uani 1 1 d . . .
H24 H 0.7343 0.7689 0.9538 0.070 Uiso 1 1 calc R . .
C31 C 0.5425(5) 0.6872(3) 0.4005(3) 0.0246(11) Uani 1 1 d . . .
C32 C 0.6501(5) 0.7198(4) 0.3804(3) 0.0313(12) Uani 1 1 d . . .
C33 C 0.6740(6) 0.8171(4) 0.3539(3) 0.0441(15) Uani 1 1 d . . .
H33 H 0.7476 0.8399 0.3418 0.053 Uiso 1 1 calc R . .
C34 C 0.5935(7) 0.8805(4) 0.3451(4) 0.0495(17) Uani 1 1 d . . .
C35 C 0.4871(6) 0.8460(4) 0.3612(4) 0.0465(17) Uani 1 1 d . . .
H35 H 0.4308 0.8882 0.3532 0.056 Uiso 1 1 calc R . .
C36 C 0.4592(5) 0.7504(4) 0.3891(3) 0.0358(13) Uani 1 1 d . . .
C37 C 0.7398(6) 0.6533(5) 0.3910(5) 0.0506(16) Uani 1 1 d . . .
H37A H 0.7374 0.6315 0.4549 0.076 Uiso 1 1 calc R . .
H37B H 0.8130 0.6965 0.3936 0.076 Uiso 1 1 calc R . .
H37C H 0.7278 0.5884 0.3316 0.076 Uiso 1 1 calc R . .
C38 C 0.6231(9) 0.9850(5) 0.3167(6) 0.088(3) Uani 1 1 d . . .
H38A H 0.5823 0.9787 0.2487 0.132 Uiso 1 1 calc R . .
H38B H 0.7037 0.9989 0.3142 0.132 Uiso 1 1 calc R . .
H38C H 0.6026 1.0451 0.3687 0.132 Uiso 1 1 calc R . .
C39 C 0.3430(7) 0.7154(6) 0.4066(5) 0.064(2) Uani 1 1 d . . .
H39A H 0.2955 0.7664 0.3921 0.096 Uiso 1 1 calc R . .
H39B H 0.3431 0.7142 0.4787 0.096 Uiso 1 1 calc R . .
H39C H 0.3139 0.6426 0.3605 0.096 Uiso 1 1 calc R . .
B1A B 0.0316(5) 0.5956(4) 0.5956(4) 0.0225(12) Uani 1 1 d . . .
C1A C 0.0028(5) 0.4786(3) 0.6049(3) 0.0254(11) Uani 1 1 d . . .
C2A C 0.0075(5) 0.4590(3) 0.7017(3) 0.0281(12) Uani 1 1 d . . .
H2A H 0.0278 0.5193 0.7616 0.034 Uiso 1 1 calc R . .
C3A C -0.0159(5) 0.3559(4) 0.7150(3) 0.0302(12) Uani 1 1 d . A .
C4A C -0.0437(5) 0.2653(4) 0.6264(3) 0.0282(12) Uani 1 1 d . A .
C5A C -0.0491(4) 0.2849(3) 0.5289(3) 0.0230(11) Uani 1 1 d . . .
H5A H -0.0689 0.2245 0.4690 0.028 Uiso 1 1 calc R . .
C6A C -0.0269(4) 0.3880(3) 0.5156(3) 0.0231(11) Uani 1 1 d . . .
C11A C -0.0113(6) 0.3473(4) 0.8226(4) 0.0476(18) Uani 1 1 d . . .
S11A S -0.1286(3) 0.31127(17) 0.87179(14) 0.0723(11) Uani 0.709(9) 1 d P A 1
S11B S 0.0933(6) 0.3797(4) 0.8998(3) 0.107(3) Uani 0.291(9) 1 d P A 2
C12A C -0.0605(12) 0.3235(6) 0.9864(6) 0.089(3) Uani 1 1 d . . .
H12A H -0.0958 0.3073 1.0413 0.107 Uiso 1 1 calc R A 1
C13A C 0.0503(11) 0.3588(7) 0.9953(5) 0.089(3) Uani 1 1 d . A .
H13A H 0.0987 0.3699 1.0579 0.107 Uiso 1 1 calc R B 1
C14A C 0.0933(6) 0.3797(4) 0.8998(3) 0.107(3) Uani 0.709(9) 1 d P A 1
H14A H 0.1671 0.4063 0.8910 0.128 Uiso 0.709(9) 1 calc PR A 1
C14B C -0.1286(3) 0.31127(17) 0.87179(14) 0.0723(11) Uani 0.291(9) 1 d P A 2
H14B H -0.2054 0.2914 0.8435 0.087 Uiso 0.291(9) 1 calc PR A 2
C21A C -0.0605(5) 0.1514(4) 0.6297(3) 0.0297(12) Uani 1 1 d . . .
S21A S 0.0155(2) 0.10804(15) 0.71772(14) 0.0471(8) Uani 0.653(7) 1 d P C 1
S21B S -0.1457(3) 0.0568(2) 0.5474(2) 0.0523(13) Uani 0.347(7) 1 d P C 2
C22A C -0.0363(7) -0.0203(4) 0.6594(4) 0.0501(18) Uani 1 1 d . . .
H22A H -0.0115 -0.0775 0.6824 0.060 Uiso 1 1 calc R C 1
C23A C -0.1145(6) -0.0396(4) 0.5785(4) 0.0505(18) Uani 1 1 d . C .
H23A H -0.1493 -0.1114 0.5416 0.061 Uiso 1 1 calc R D 1
C24A C -0.1457(3) 0.0568(2) 0.5474(2) 0.0523(13) Uani 0.653(7) 1 d P C 1
H24A H -0.2006 0.0602 0.4940 0.063 Uiso 0.653(7) 1 calc PR C 1
C24B C 0.0155(2) 0.10804(15) 0.71772(14) 0.0471(8) Uani 0.347(7) 1 d P C 2
H24B H 0.0679 0.1440 0.7777 0.057 Uiso 0.347(7) 1 calc PR C 2
C31A C 0.0609(5) 0.6959(3) 0.6948(3) 0.0231(11) Uani 1 1 d . . .
C32A C 0.1710(5) 0.7461(4) 0.7318(3) 0.0294(12) Uani 1 1 d . . .
C33A C 0.1952(5) 0.8389(4) 0.8166(3) 0.0363(13) Uani 1 1 d . . .
H33A H 0.2706 0.8729 0.8407 0.044 Uiso 1 1 calc R . .
C34A C 0.1106(5) 0.8812(4) 0.8654(3) 0.0352(13) Uani 1 1 d . . .
C35A C 0.0031(5) 0.8302(4) 0.8316(3) 0.0298(13) Uani 1 1 d . . .
H35A H -0.0546 0.8589 0.8667 0.036 Uiso 1 1 calc R . .
C36A C -0.0257(5) 0.7372(4) 0.7470(3) 0.0253(11) Uani 1 1 d . . .
C37A C 0.2667(6) 0.7008(5) 0.6822(4) 0.0496(16) Uani 1 1 d . . .
H37D H 0.2405 0.6606 0.6097 0.074 Uiso 1 1 calc R . .
H37E H 0.2949 0.6520 0.7191 0.074 Uiso 1 1 calc R . .
H37F H 0.3269 0.7605 0.6857 0.074 Uiso 1 1 calc R . .
C38A C 0.1390(7) 0.9869(5) 0.9540(4) 0.065(2) Uani 1 1 d . . .
H38D H 0.0954 1.0402 0.9383 0.098 Uiso 1 1 calc R . .
H38E H 0.2189 1.0156 0.9617 0.098 Uiso 1 1 calc R . .
H38F H 0.1209 0.9724 1.0184 0.098 Uiso 1 1 calc R . .
C39A C -0.1443(5) 0.6865(4) 0.7113(4) 0.0412(14) Uani 1 1 d . . .
H39D H -0.1637 0.6845 0.6388 0.062 Uiso 1 1 calc R . .
H39E H -0.1921 0.7291 0.7539 0.062 Uiso 1 1 calc R . .
H39F H -0.1554 0.6124 0.7177 0.062 Uiso 1 1 calc R . .

loop_
_atom_site_aniso_label
_atom_site_aniso_U_11
_atom_site_aniso_U_22
_atom_site_aniso_U_33
_atom_site_aniso_U_23
_atom_site_aniso_U_13
_atom_site_aniso_U_12
B1 0.022(4) 0.032(3) 0.028(2) 0.009(2) 0.003(2) 0.007(3)
C1 0.024(3) 0.029(2) 0.024(2) 0.0067(18) 0.005(2) 0.007(2)
C2 0.020(3) 0.027(2) 0.025(2) 0.0064(17) 0.002(2) 0.005(2)
C3 0.019(3) 0.030(2) 0.023(2) 0.0030(17) -0.0019(19) 0.006(2)
C4 0.038(4) 0.033(3) 0.022(2) 0.0047(19) -0.004(2) 0.010(3)
C5 0.039(4) 0.028(2) 0.026(2) 0.0080(18) 0.006(2) 0.005(2)
C6 0.024(3) 0.027(2) 0.025(2) 0.0075(18) 0.006(2) 0.006(2)
C11 0.032(4) 0.028(2) 0.027(2) 0.0034(18) -0.004(2) 0.007(2)
S11 0.0556(12) 0.0344(7) 0.0381(7) -0.0022(5) 0.0093(7) 0.0097(7)
C12 0.080(6) 0.026(3) 0.044(3) -0.003(2) -0.008(3) 0.005(3)
C13 0.093(7) 0.034(3) 0.045(3) 0.012(2) -0.003(4) -0.012(3)
C14 0.047(4) 0.034(3) 0.033(2) 0.005(2) 0.005(3) -0.006(3)
C21 0.096(6) 0.025(2) 0.024(2) 0.0085(19) 0.010(3) 0.015(3)
S21 0.124(2) 0.0742(12) 0.0421(8) 0.0161(8) 0.0285(11) -0.0011(12)
C22 0.153(11) 0.068(5) 0.029(3) 0.015(3) 0.020(5) 0.027(6)
C23 0.141(10) 0.078(5) 0.028(3) 0.001(3) -0.015(4) 0.028(6)
C24 0.090(6) 0.050(3) 0.023(2) 0.002(2) -0.014(3) 0.010(4)
C31 0.026(3) 0.023(2) 0.020(2) 0.0007(16) 0.001(2) 0.002(2)
C32 0.030(4) 0.039(3) 0.020(2) 0.0051(18) -0.001(2) -0.002(2)
C33 0.042(4) 0.051(3) 0.033(3) 0.017(2) -0.003(3) -0.016(3)
C34 0.061(6) 0.039(3) 0.044(3) 0.020(2) -0.011(3) -0.006(3)
C35 0.064(6) 0.038(3) 0.045(3) 0.022(2) -0.001(3) 0.017(3)
C36 0.038(4) 0.042(3) 0.031(2) 0.014(2) 0.006(2) 0.015(3)
C37 0.024(4) 0.068(4) 0.064(3) 0.023(3) 0.012(3) 0.008(3)
C38 0.117(9) 0.055(4) 0.087(5) 0.047(4) -0.029(5) -0.024(4)
C39 0.046(5) 0.084(5) 0.086(4) 0.048(4) 0.025(4) 0.033(4)
B1A 0.014(3) 0.030(3) 0.026(2) 0.010(2) 0.004(2) 0.006(2)
C1A 0.030(4) 0.023(2) 0.024(2) 0.0061(17) 0.005(2) 0.006(2)
C2A 0.036(4) 0.021(2) 0.026(2) 0.0067(17) 0.002(2) 0.003(2)
C3A 0.034(4) 0.032(3) 0.026(2) 0.0132(19) -0.002(2) 0.003(2)
C4A 0.031(4) 0.028(2) 0.032(2) 0.0148(19) 0.007(2) 0.007(2)
C5A 0.023(3) 0.022(2) 0.024(2) 0.0064(17) 0.003(2) 0.005(2)
C6A 0.022(3) 0.025(2) 0.025(2) 0.0090(17) 0.006(2) 0.008(2)
C11A 0.085(6) 0.027(3) 0.029(2) 0.007(2) 0.005(3) 0.006(3)
S11A 0.107(3) 0.0619(15) 0.0371(11) 0.0122(9) 0.0202(12) -0.0252(13)
S11B 0.159(7) 0.106(4) 0.053(2) 0.027(2) -0.016(3) 0.027(4)
C12A 0.163(12) 0.062(5) 0.058(4) 0.036(3) 0.039(6) 0.015(6)
C13A 0.145(11) 0.093(6) 0.036(3) 0.026(3) -0.001(5) 0.039(7)
C14A 0.159(7) 0.106(4) 0.053(2) 0.027(2) -0.016(3) 0.027(4)
C14B 0.107(3) 0.0619(15) 0.0371(11) 0.0122(9) 0.0202(12) -0.0252(13)
C21A 0.035(4) 0.029(2) 0.030(2) 0.0137(18) 0.010(2) 0.004(2)
S21A 0.0552(18) 0.0347(11) 0.0567(12) 0.0248(8) -0.0014(10) 0.0079(10)
S21B 0.072(3) 0.0373(17) 0.0592(19) 0.0234(13) 0.0233(17) 0.0196(16)
C22A 0.077(6) 0.035(3) 0.053(3) 0.027(2) 0.020(4) 0.023(3)
C23A 0.073(6) 0.032(3) 0.049(3) 0.012(2) 0.022(3) 0.007(3)
C24A 0.072(3) 0.0373(17) 0.0592(19) 0.0234(13) 0.0233(17) 0.0196(16)
C24B 0.0552(18) 0.0347(11) 0.0567(12) 0.0248(8) -0.0014(10) 0.0079(10)
C31A 0.032(4) 0.019(2) 0.022(2) 0.0114(16) 0.004(2) 0.008(2)
C32A 0.030(4) 0.029(2) 0.029(2) 0.0108(19) 0.005(2) 0.000(2)
C33A 0.033(4) 0.036(3) 0.033(2) 0.008(2) -0.007(2) -0.004(3)
C34A 0.038(4) 0.033(3) 0.028(2) 0.003(2) -0.005(2) 0.005(3)
C35A 0.041(4) 0.027(2) 0.024(2) 0.0064(18) 0.005(2) 0.019(3)
C36A 0.023(3) 0.027(2) 0.027(2) 0.0112(18) 0.000(2) 0.005(2)
C37A 0.031(4) 0.058(4) 0.052(3) 0.004(3) 0.008(3) 0.002(3)
C38A 0.071(6) 0.047(3) 0.054(3) -0.019(3) -0.016(3) 0.014(4)
C39A 0.034(4) 0.043(3) 0.041(3) -0.001(2) 0.007(3) 0.010(3)

loop_
_atom_type_symbol
_atom_type_description
_atom_type_scat_dispersion_real
_atom_type_scat_dispersion_imag
_atom_type_scat_source
C C 0.0033 0.0016 'International Tables Vol C Tables 4.2.6.8 and 6.1.1.4'
H H 0.0000 0.0000 'International Tables Vol C Tables 4.2.6.8 and 6.1.1.4'
B B 0.0013 0.0007 'International Tables Vol C Tables 4.2.6.8 and 6.1.1.4'
S S 0.1246 0.1234 'International Tables Vol C Tables 4.2.6.8 and 6.1.1.4'

loop_
_geom_angle_atom_site_label_1
_geom_angle_atom_site_label_2
_geom_angle_atom_site_label_3
_geom_angle
_geom_angle_site_symmetry_1
_geom_angle_site_symmetry_3
C6 B1 C31 123.7(4) 2_666 .
C6 B1 C1 117.8(4) 2_666 .
C31 B1 C1 118.5(4) . .
C2 C1 C6 118.9(4) . .
C2 C1 B1 119.5(4) . .
C6 C1 B1 121.6(4) . .
C1 C2 C3 122.7(4) . .
C1 C2 H2 118.6 . .
C3 C2 H2 118.6 . .
C4 C3 C2 118.0(4) . .
C4 C3 C11 125.6(4) . .
C2 C3 C11 116.3(4) . .
C5 C4 C3 119.4(4) . .
C5 C4 C21 118.6(4) . .
C3 C4 C21 122.0(4) . .
C4 C5 C6 122.7(4) . .
C4 C5 H5 118.6 . .
C6 C5 H5 118.6 . .
C5 C6 C1 118.3(4) . .
C5 C6 B1 121.1(4) . 2_666
C1 C6 B1 120.6(4) . 2_666
C14 C11 C3 127.0(4) . .
C14 C11 S11 109.5(3) . .
C3 C11 S11 122.7(4) . .
C12 S11 C11 91.6(3) . .
C13 C12 S11 112.1(4) . .
C13 C12 H12 123.9 . .
S11 C12 H12 123.9 . .
C12 C13 C14 112.8(6) . .
C12 C13 H13 123.6 . .
C14 C13 H13 123.6 . .
C11 C14 C13 113.9(5) . .
C11 C14 H14 123.0 . .
C13 C14 H14 123.0 . .
C24 C21 C4 127.4(6) . .
C24 C21 S21 111.3(4) . .
C4 C21 S21 121.3(5) . .
C22 S21 C21 92.4(4) . .
C23 C22 S21 112.2(5) . .
C23 C22 H22 123.9 . .
S21 C22 H22 123.9 . .
C22 C23 C24 112.5(7) . .
C22 C23 H23 123.8 . .
C24 C23 H23 123.8 . .
C21 C24 C23 111.5(8) . .
C21 C24 H24 124.2 . .
C23 C24 H24 124.2 . .
C32 C31 C36 119.3(4) . .
C32 C31 B1 119.2(4) . .
C36 C31 B1 121.1(5) . .
C31 C32 C33 119.2(5) . .
C31 C32 C37 120.2(5) . .
C33 C32 C37 120.5(6) . .
C34 C33 C32 121.7(6) . .
C34 C33 H33 119.2 . .
C32 C33 H33 119.2 . .
C35 C34 C33 118.7(5) . .
C35 C34 C38 121.4(7) . .
C33 C34 C38 119.9(7) . .
C34 C35 C36 121.9(6) . .
C34 C35 H35 119.0 . .
C36 C35 H35 119.0 . .
C35 C36 C31 119.1(6) . .
C35 C36 C39 120.6(5) . .
C31 C36 C39 120.3(5) . .
C32 C37 H37A 109.5 . .
C32 C37 H37B 109.5 . .
H37A C37 H37B 109.5 . .
C32 C37 H37C 109.5 . .
H37A C37 H37C 109.5 . .
H37B C37 H37C 109.5 . .
C34 C38 H38A 109.5 . .
C34 C38 H38B 109.5 . .
H38A C38 H38B 109.5 . .
C34 C38 H38C 109.5 . .
H38A C38 H38C 109.5 . .
H38B C38 H38C 109.5 . .
C36 C39 H39A 109.5 . .
C36 C39 H39B 109.5 . .
H39A C39 H39B 109.5 . .
C36 C39 H39C 109.5 . .
H39A C39 H39C 109.5 . .
H39B C39 H39C 109.5 . .
C1A B1A C31A 121.0(4) . .
C1A B1A C6A 118.3(4) . 2_566
C31A B1A C6A 120.6(4) . 2_566
C2A C1A C6A 117.9(4) . .
C2A C1A B1A 120.8(4) . .
C6A C1A B1A 121.3(4) . .
C3A C2A C1A 123.5(4) . .
C3A C2A H2A 118.2 . .
C1A C2A H2A 118.2 . .
C2A C3A C4A 118.7(4) . .
C2A C3A C11A 117.8(4) . .
C4A C3A C11A 123.4(4) . .
C5A C4A C3A 117.8(4) . .
C5A C4A C21A 118.0(4) . .
C3A C4A C21A 124.1(4) . .
C6A C5A C4A 123.4(4) . .
C6A C5A H5A 118.3 . .
C4A C5A H5A 118.3 . .
C5A C6A C1A 118.6(4) . .
C5A C6A B1A 121.0(4) . 2_566
C1A C6A B1A 120.4(4) . 2_566
C3A C11A S11B 123.8(6) . .
C3A C11A S11A 121.7(5) . .
S11B C11A S11A 114.2(4) . .
C12A S11A C11A 93.7(5) . .
C11A S11B C13A 101.8(7) . .
C13A C12A S11A 113.7(6) . .
C13A C12A H12A 123.2 . .
S11A C12A H12A 123.2 . .
C12A C13A S11B 116.4(7) . .
C12A C13A H13A 121.8 . .
S11B C13A H13A 121.8 . .
C4A C21A S21B 123.4(4) . .
C4A C21A S21A 122.8(4) . .
S21B C21A S21A 113.7(3) . .
C22A S21A C21A 92.5(3) . .
C23A S21B C21A 99.8(4) . .
C23A C22A S21A 116.4(4) . .
C23A C22A H22A 121.8 . .
S21A C22A H22A 121.8 . .
C22A C23A S21B 117.3(5) . .
C22A C23A H23A 121.3 . .
S21B C23A H23A 121.3 . .
C32A C31A C36A 119.0(4) . .
C32A C31A B1A 121.1(4) . .
C36A C31A B1A 119.9(5) . .
C31A C32A C33A 120.4(5) . .
C31A C32A C37A 120.8(4) . .
C33A C32A C37A 118.7(5) . .
C34A C33A C32A 120.6(6) . .
C34A C33A H33A 119.7 . .
C32A C33A H33A 119.7 . .
C35A C34A C33A 119.2(4) . .
C35A C34A C38A 121.4(5) . .
C33A C34A C38A 119.4(6) . .
C34A C35A C36A 122.6(5) . .
C34A C35A H35A 118.7 . .
C36A C35A H35A 118.7 . .
C35A C36A C31A 118.2(5) . .
C35A C36A C39A 120.5(4) . .
C31A C36A C39A 121.3(4) . .
C32A C37A H37D 109.5 . .
C32A C37A H37E 109.5 . .
H37D C37A H37E 109.5 . .
C32A C37A H37F 109.5 . .
H37D C37A H37F 109.5 . .
H37E C37A H37F 109.5 . .
C34A C38A H38D 109.5 . .
C34A C38A H38E 109.5 . .
H38D C38A H38E 109.5 . .
C34A C38A H38F 109.5 . .
H38D C38A H38F 109.5 . .
H38E C38A H38F 109.5 . .
C36A C39A H39D 109.5 . .
C36A C39A H39E 109.5 . .
H39D C39A H39E 109.5 . .
C36A C39A H39F 109.5 . .
H39D C39A H39F 109.5 . .
H39E C39A H39F 109.5 . .

loop_
_geom_bond_atom_site_label_1
_geom_bond_atom_site_label_2
_geom_bond_distance
_geom_bond_site_symmetry_2
B1 C6 1.559(7) 2_666
B1 C31 1.569(7) .
B1 C1 1.576(6) .
C1 C2 1.388(6) .
C1 C6 1.413(6) .
C2 C3 1.414(6) .
C2 H2 0.9500 .
C3 C4 1.396(6) .
C3 C11 1.479(6) .
C4 C5 1.394(7) .
C4 C21 1.491(6) .
C5 C6 1.396(6) .
C5 H5 0.9500 .
C6 B1 1.559(7) 2_666
C11 C14 1.367(8) .
C11 S11 1.722(5) .
S11 C12 1.709(6) .
C12 C13 1.331(9) .
C12 H12 0.9500 .
C13 C14 1.389(7) .
C13 H13 0.9500 .
C14 H14 0.9500 .
C21 C24 1.392(10) .
C21 S21 1.708(7) .
S21 C22 1.688(9) .
C22 C23 1.373(13) .
C22 H22 0.9500 .
C23 C24 1.415(9) .
C23 H23 0.9500 .
C24 H24 0.9500 .
C31 C32 1.399(7) .
C31 C36 1.409(7) .
C32 C33 1.403(7) .
C32 C37 1.500(8) .
C33 C34 1.378(9) .
C33 H33 0.9500 .
C34 C35 1.372(10) .
C34 C38 1.512(8) .
C35 C36 1.398(8) .
C35 H35 0.9500 .
C36 C39 1.490(9) .
C37 H37A 0.9800 .
C37 H37B 0.9800 .
C37 H37C 0.9800 .
C38 H38A 0.9800 .
C38 H38B 0.9800 .
C38 H38C 0.9800 .
C39 H39A 0.9800 .
C39 H39B 0.9800 .
C39 H39C 0.9800 .
B1A C1A 1.550(7) .
B1A C31A 1.573(6) .
B1A C6A 1.573(6) 2_566
C1A C2A 1.397(6) .
C1A C6A 1.420(6) .
C2A C3A 1.391(6) .
C2A H2A 0.9500 .
C3A C4A 1.414(6) .
C3A C11A 1.486(6) .
C4A C5A 1.405(6) .
C4A C21A 1.477(6) .
C5A C6A 1.391(6) .
C5A H5A 0.9500 .
C6A B1A 1.573(6) 2_566
C11A S11B 1.503(9) .
C11A S11A 1.697(7) .
S11A C12A 1.645(10) .
S11B C13A 1.517(10) .
C12A C13A 1.350(14) .
C12A H12A 0.9500 .
C13A H13A 0.9500 .
C21A S21B 1.591(6) .
C21A S21A 1.695(5) .
S21A C22A 1.648(6) .
S21B C23A 1.503(6) .
C22A C23A 1.325(10) .
C22A H22A 0.9500 .
C23A H23A 0.9500 .
C31A C32A 1.393(7) .
C31A C36A 1.413(7) .
C32A C33A 1.399(6) .
C32A C37A 1.512(8) .
C33A C34A 1.376(8) .
C33A H33A 0.9500 .
C34A C35A 1.362(8) .
C34A C38A 1.534(7) .
C35A C36A 1.401(6) .
C35A H35A 0.9500 .
C36A C39A 1.482(8) .
C37A H37D 0.9800 .
C37A H37E 0.9800 .
C37A H37F 0.9800 .
C38A H38D 0.9800 .
C38A H38E 0.9800 .
C38A H38F 0.9800 .
C39A H39D 0.9800 .
C39A H39E 0.9800 .
C39A H39F 0.9800 .

loop_
_geom_torsion_atom_site_label_1
_geom_torsion_atom_site_label_2
_geom_torsion_atom_site_label_3
_geom_torsion_atom_site_label_4
_geom_torsion
_geom_torsion_site_symmetry_1
_geom_torsion_site_symmetry_4
C6 B1 C1 C2 -179.9(5) 2_666 .
C31 B1 C1 C2 -0.3(8) . .
C6 B1 C1 C6 -0.8(8) 2_666 .
C31 B1 C1 C6 178.8(5) . .
C6 C1 C2 C3 0.9(8) . .
B1 C1 C2 C3 -180.0(5) . .
C1 C2 C3 C4 -0.2(8) . .
C1 C2 C3 C11 179.2(5) . .
C2 C3 C4 C5 -1.2(8) . .
C11 C3 C4 C5 179.4(6) . .
C2 C3 C4 C21 179.0(5) . .
C11 C3 C4 C21 -0.4(9) . .
C3 C4 C5 C6 2.0(9) . .
C21 C4 C5 C6 -178.2(6) . .
C4 C5 C6 C1 -1.3(8) . .
C4 C5 C6 B1 178.6(6) . 2_666
C2 C1 C6 C5 -0.2(7) . .
B1 C1 C6 C5 -179.3(5) . .
C2 C1 C6 B1 179.9(5) . 2_666
B1 C1 C6 B1 0.8(8) . 2_666
C4 C3 C11 C14 143.7(6) . .
C2 C3 C11 C14 -35.6(8) . .
C4 C3 C11 S11 -47.1(7) . .
C2 C3 C11 S11 133.5(4) . .
C14 C11 S11 C12 -0.5(5) . .
C3 C11 S11 C12 -171.2(5) . .
C11 S11 C12 C13 -0.4(6) . .
S11 C12 C13 C14 1.1(8) . .
C3 C11 C14 C13 171.5(6) . .
S11 C11 C14 C13 1.2(7) . .
C12 C13 C14 C11 -1.5(9) . .
C5 C4 C21 C24 123.0(6) . .
C3 C4 C21 C24 -57.2(8) . .
C5 C4 C21 S21 -54.3(7) . .
C3 C4 C21 S21 125.4(5) . .
C24 C21 S21 C22 1.2(5) . .
C4 C21 S21 C22 179.0(5) . .
C21 S21 C22 C23 -1.3(6) . .
S21 C22 C23 C24 1.0(9) . .
C4 C21 C24 C23 -178.5(5) . .
S21 C21 C24 C23 -0.8(6) . .
C22 C23 C24 C21 -0.1(9) . .
C6 B1 C31 C32 -89.4(6) 2_666 .
C1 B1 C31 C32 91.0(5) . .
C6 B1 C31 C36 98.2(6) 2_666 .
C1 B1 C31 C36 -81.4(6) . .
C36 C31 C32 C33 2.9(6) . .
B1 C31 C32 C33 -169.7(4) . .
C36 C31 C32 C37 -179.5(4) . .
B1 C31 C32 C37 8.0(6) . .
C31 C32 C33 C34 -1.4(7) . .
C37 C32 C33 C34 -179.1(5) . .
C32 C33 C34 C35 -1.0(8) . .
C32 C33 C34 C38 179.9(5) . .
C33 C34 C35 C36 1.9(8) . .
C38 C34 C35 C36 -179.0(5) . .
C34 C35 C36 C31 -0.4(7) . .
C34 C35 C36 C39 179.7(5) . .
C32 C31 C36 C35 -2.0(6) . .
B1 C31 C36 C35 170.4(4) . .
C32 C31 C36 C39 177.9(5) . .
B1 C31 C36 C39 -9.7(7) . .
C31A B1A C1A C2A -3.3(8) . .
C6A B1A C1A C2A 178.8(5) 2_566 .
C31A B1A C1A C6A 178.1(5) . .
C6A B1A C1A C6A 0.2(8) 2_566 .
C6A C1A C2A C3A -0.4(8) . .
B1A C1A C2A C3A -179.1(5) . .
C1A C2A C3A C4A 1.5(8) . .
C1A C2A C3A C11A -178.0(6) . .
C2A C3A C4A C5A -1.7(8) . .
C11A C3A C4A C5A 177.7(6) . .
C2A C3A C4A C21A 174.4(5) . .
C11A C3A C4A C21A -6.3(9) . .
C3A C4A C5A C6A 1.0(8) . .
C21A C4A C5A C6A -175.3(5) . .
C4A C5A C6A C1A 0.0(8) . .
C4A C5A C6A B1A 178.5(5) . 2_566
C2A C1A C6A C5A -0.3(7) . .
B1A C1A C6A C5A 178.4(5) . .
C2A C1A C6A B1A -178.9(5) . 2_566
B1A C1A C6A B1A -0.2(8) . 2_566
C2A C3A C11A S11B -63.8(7) . .
C4A C3A C11A S11B 116.8(6) . .
C2A C3A C11A S11A 109.8(5) . .
C4A C3A C11A S11A -69.6(7) . .
C3A C11A S11A C12A -178.1(5) . .
S11B C11A S11A C12A -3.9(5) . .
C3A C11A S11B C13A 177.8(5) . .
S11A C11A S11B C13A 3.8(5) . .
C11A S11A C12A C13A 2.6(7) . .
S11A C12A C13A S11B -0.7(10) . .
C11A S11B C13A C12A -2.0(8) . .
C5A C4A C21A S21B -36.0(7) . .
C3A C4A C21A S21B 148.0(5) . .
C5A C4A C21A S21A 140.1(4) . .
C3A C4A C21A S21A -36.0(7) . .
C4A C21A S21A C22A -171.3(4) . .
S21B C21A S21A C22A 5.1(4) . .
C4A C21A S21B C23A 171.5(4) . .
S21A C21A S21B C23A -4.9(4) . .
C21A S21A C22A C23A -3.8(6) . .
S21A C22A C23A S21B 1.2(8) . .
C21A S21B C23A C22A 2.3(6) . .
C1A B1A C31A C32A 102.3(6) . .
C6A B1A C31A C32A -79.9(6) 2_566 .
C1A B1A C31A C36A -78.5(6) . .
C6A B1A C31A C36A 99.4(5) 2_566 .
C36A C31A C32A C33A -2.8(6) . .
B1A C31A C32A C33A 176.4(4) . .
C36A C31A C32A C37A 176.4(4) . .
B1A C31A C32A C37A -4.4(7) . .
C31A C32A C33A C34A 0.7(7) . .
C37A C32A C33A C34A -178.5(5) . .
C32A C33A C34A C35A 1.5(7) . .
C32A C33A C34A C38A -176.3(5) . .
C33A C34A C35A C36A -1.6(7) . .
C38A C34A C35A C36A 176.2(5) . .
C34A C35A C36A C31A -0.6(6) . .
C34A C35A C36A C39A -178.2(5) . .
C32A C31A C36A C35A 2.7(6) . .
B1A C31A C36A C35A -176.5(4) . .
C32A C31A C36A C39A -179.7(4) . .
B1A C31A C36A C39A 1.1(6) . .
